data_7043290
loop_
_publ_author_name
'Yang, Hong'
'Zhao, Yanxia'
'Liu, Bin'
'Su, Ji-Hu'
'Fedushkin, Igor L.'
'Wu, Biao'
'Yang, Xiao-Juan'

_publ_section_title
;
 Noninnocent ligands: heteroleptic nickel complexes with \a-diimine and
 1,2-diketone derivatives
;
_journal_name_full 'Dalton Trans.'
_journal_paper_doi 10.1039/C7DT00455A
_journal_year 2017
_chemical_formula_sum 'C37 H48 N2 Ni O2'
_chemical_formula_weight 611.48
_space_group_crystal_system monoclinic
_space_group_IT_number 14
_space_group_name_Hall '-P 2ybc'
_space_group_name_H-M_alt 'P 1 21/c 1'
_symmetry_space_group_name_Hall '-P 2ybc'
_symmetry_space_group_name_H-M 'P 1 21/c 1'
_atom_sites_solution_hydrogens geom
_atom_sites_solution_primary direct
_atom_sites_solution_secondary difmap
_audit_creation_method SHELXL-2014/7
_audit_update_record
;
2016-08-20 deposited with the CCDC.
2017-05-17 downloaded from the CCDC.
;
_cell_angle_alpha 90
_cell_angle_beta 92.038(3)
_cell_angle_gamma 90
_cell_formula_units_Z 4
_cell_length_a 14.730(3)
_cell_length_b 15.912(3)
_cell_length_c 15.083(3)
_cell_measurement_reflns_used 8189
_cell_measurement_temperature 173(2)
_cell_measurement_theta_max 24.95
_cell_measurement_theta_min 2.29
_cell_volume 3533.0(12)
_computing_cell_refinement 'Bruker SMART'
_computing_data_collection 'Bruker SMART APEX II'
_computing_data_reduction 'Bruker SAINT'
_computing_molecular_graphics SHELXTL
_computing_publication_material SHELXTL
_computing_structure_refinement 'SHELXL-2014/7 (Sheldrick, 2014)'
_computing_structure_solution 'SHELXL-2014/7 (Sheldrick, 2014)'
_diffrn_ambient_temperature 173(2)
_diffrn_detector_area_resol_mean 'fine-focus sealed tube'
_diffrn_measured_fraction_theta_full 0.993
_diffrn_measured_fraction_theta_max 0.993
_diffrn_measurement_device_type 'Bruker APEX II area detector'
_diffrn_measurement_method '\w scan'
_diffrn_radiation_type MoK\a
_diffrn_radiation_wavelength 0.71073
_diffrn_reflns_av_R_equivalents 0.0518
_diffrn_reflns_av_unetI/netI 0.0512
_diffrn_reflns_Laue_measured_fraction_full 0.993
_diffrn_reflns_Laue_measured_fraction_max 0.993
_diffrn_reflns_limit_h_max 17
_diffrn_reflns_limit_h_min -17
_diffrn_reflns_limit_k_max 18
_diffrn_reflns_limit_k_min -18
_diffrn_reflns_limit_l_max 17
_diffrn_reflns_limit_l_min -17
_diffrn_reflns_number 21798
_diffrn_reflns_point_group_measured_fraction_full 0.993
_diffrn_reflns_point_group_measured_fraction_max 0.993
_diffrn_reflns_theta_full 25.136
_diffrn_reflns_theta_max 25.136
_diffrn_reflns_theta_min 1.383
_exptl_absorpt_coefficient_mu 0.581
_exptl_absorpt_correction_type multi-scan
_exptl_absorpt_process_details SADABS
_exptl_crystal_colour green
_exptl_crystal_density_diffrn 1.150
_exptl_crystal_density_meas ?
_exptl_crystal_description block
_exptl_crystal_F_000 1312
_exptl_crystal_size_max 0.250
_exptl_crystal_size_mid 0.250
_exptl_crystal_size_min 0.200
_exptl_transmission_factor_max 0.7452
_exptl_transmission_factor_min 0.2714
_refine_diff_density_max 0.747
_refine_diff_density_min -0.456
_refine_diff_density_rms 0.071
_refine_ls_extinction_method none
_refine_ls_goodness_of_fit_ref 1.087
_refine_ls_hydrogen_treatment constr
_refine_ls_matrix_type full
_refine_ls_number_parameters 390
_refine_ls_number_reflns 6256
_refine_ls_number_restraints 0
_refine_ls_restrained_S_all 1.087
_refine_ls_R_factor_all 0.0704
_refine_ls_R_factor_gt 0.0504
_refine_ls_shift/su_max 0.020
_refine_ls_shift/su_mean 0.001
_refine_ls_structure_factor_coef Fsqd
_refine_ls_weighting_details 'w=1/[\s^2^(Fo^2^)+(0.0962P)^2^+0.6959P] where P=(Fo^2^+2Fc^2^)/3'
_refine_ls_weighting_scheme calc
_refine_ls_wR_factor_gt 0.1450
_refine_ls_wR_factor_ref 0.1618
_reflns_Friedel_coverage 0.000
_reflns_number_gt 4741
_reflns_number_total 6256
_reflns_threshold_expression 'I > 2\s(I)'
_cod_data_source_file c7dt00455a2.cif
_cod_data_source_block 3
_cod_depositor_comments
;
The following automatic conversions were performed:

'_exptl_absorpt_correction_type' value 'Multi-scan' changed to
'multi-scan' according to
/home/data/users/saulius/crontab/automatic-downloads/rss-feeds/RSC/lib/dictionaries/cif_core.dic
dictionary named 'cif_core.dic' version 2.4.2 from 2011-04-26.

'_exptl_crystal_density_meas' value 'not measured' was changed to '?'
- the value is perceived as not measured.

Automatic conversion script
Id: cif_fix_values 4973 2017-02-22 13:04:09Z antanas 
;
_cod_database_code 7043290
_shelx_shelxl_version_number 2014/7
_shelx_space_group_comment
;
The symmetry employed for this shelxl refinement is uniquely defined
by the following loop, which should always be used as a source of
symmetry information in preference to the above space-group names.
They are only intended as comments.
;
_shelx_estimated_absorpt_t_min 0.868
_shelx_estimated_absorpt_t_max 0.893

loop_
_space_group_symop_operation_xyz
'x, y, z'
'-x, y+1/2, -z+1/2'
'-x, -y, -z'
'x, -y-1/2, z-1/2'

loop_
_atom_site_label
_atom_site_type_symbol
_atom_site_fract_x
_atom_site_fract_y
_atom_site_fract_z
_atom_site_U_iso_or_equiv
_atom_site_adp_type
_atom_site_occupancy
_atom_site_site_symmetry_order
_atom_site_calc_flag
_atom_site_refinement_flags_posn
_atom_site_refinement_flags_adp
Ni1 Ni 0.74061(2) 0.86168(2) 0.24153(2) 0.03707(16) Uani 1 1 d . .
O1 O 0.77098(13) 0.95045(13) 0.30988(13) 0.0445(5) Uani 1 1 d . .
O2 O 0.64034(14) 0.85282(12) 0.30733(14) 0.0435(5) Uani 1 1 d . .
N1 N 0.84124(15) 0.87217(14) 0.17231(17) 0.0381(6) Uani 1 1 d . .
N2 N 0.71383(15) 0.77256(14) 0.16628(15) 0.0356(5) Uani 1 1 d . .
C1 C 0.8487(2) 0.81564(18) 0.1096(2) 0.0429(7) Uani 1 1 d . .
C2 C 0.77442(19) 0.75701(17) 0.10632(19) 0.0392(6) Uani 1 1 d . .
C3 C 0.9250(2) 0.8138(2) 0.0468(3) 0.0630(10) Uani 1 1 d . .
H3A H 0.9549 0.8688 0.0466 0.094 Uiso 1 1 calc R U
H3B H 0.9010 0.8008 -0.0131 0.094 Uiso 1 1 calc R U
H3C H 0.9690 0.7707 0.0657 0.094 Uiso 1 1 calc R U
C4 C 0.7667(3) 0.6869(2) 0.0404(2) 0.0566(9) Uani 1 1 d . .
H4A H 0.7100 0.6561 0.0486 0.085 Uiso 1 1 calc R U
H4B H 0.8184 0.6486 0.0493 0.085 Uiso 1 1 calc R U
H4C H 0.7668 0.7100 -0.0198 0.085 Uiso 1 1 calc R U
C5 C 0.90192(19) 0.94353(18) 0.1820(2) 0.0416(7) Uani 1 1 d . .
C6 C 0.9709(2) 0.9415(2) 0.2467(3) 0.0629(10) Uani 1 1 d . .
C7 C 1.0235(2) 1.0137(3) 0.2594(3) 0.0734(11) Uani 1 1 d . .
H7 H 1.0712 1.0139 0.3035 0.088 Uiso 1 1 calc R U
C8 C 1.0077(3) 1.0837(2) 0.2098(3) 0.0671(10) Uani 1 1 d . .
H8 H 1.0441 1.1324 0.2197 0.081 Uiso 1 1 calc R U
C9 C 0.9394(2) 1.0846(2) 0.1454(3) 0.0594(9) Uani 1 1 d . .
H9 H 0.9298 1.1339 0.1107 0.071 Uiso 1 1 calc R U
C10 C 0.8839(2) 1.01498(18) 0.1298(2) 0.0454(7) Uani 1 1 d . .
C11 C 0.8050(3) 1.0197(2) 0.0638(3) 0.0633(10) Uani 1 1 d . .
H11 H 0.7867 0.9608 0.0484 0.076 Uiso 1 1 calc R U
C12 C 0.8283(4) 1.0638(3) -0.0221(3) 0.0888(14) Uani 1 1 d . .
H12A H 0.8484 1.1213 -0.0089 0.133 Uiso 1 1 calc R U
H12B H 0.7744 1.0654 -0.0621 0.133 Uiso 1 1 calc R U
H12C H 0.8771 1.0331 -0.0505 0.133 Uiso 1 1 calc R U
C13 C 0.7239(3) 1.0619(3) 0.1061(4) 0.0994(17) Uani 1 1 d . .
H13A H 0.7080 1.0308 0.1595 0.149 Uiso 1 1 calc R U
H13B H 0.6719 1.0622 0.0638 0.149 Uiso 1 1 calc R U
H13C H 0.7399 1.1198 0.1223 0.149 Uiso 1 1 calc R U
C14 C 0.9915(3) 0.8637(3) 0.3009(4) 0.113(2) Uani 1 1 d . .
H14 H 0.9418 0.8221 0.2882 0.135 Uiso 1 1 calc R U
C15 C 0.9936(5) 0.8827(5) 0.4000(5) 0.165(4) Uani 1 1 d . .
H15A H 1.0449 0.9199 0.4149 0.247 Uiso 1 1 calc R U
H15B H 1.0005 0.8302 0.4334 0.247 Uiso 1 1 calc R U
H15C H 0.9368 0.9103 0.4154 0.247 Uiso 1 1 calc R U
C16 C 1.0818(4) 0.8233(3) 0.2742(5) 0.133(2) Uani 1 1 d . .
H16A H 1.0806 0.8143 0.2099 0.199 Uiso 1 1 calc R U
H16B H 1.0897 0.7693 0.3047 0.199 Uiso 1 1 calc R U
H16C H 1.1323 0.8607 0.2911 0.199 Uiso 1 1 calc R U
C17 C 0.63131(18) 0.72327(17) 0.17182(18) 0.0363(6) Uani 1 1 d . .
C18 C 0.6333(2) 0.64873(18) 0.2205(2) 0.0427(7) Uani 1 1 d . .
C19 C 0.5516(2) 0.6066(2) 0.2301(2) 0.0581(9) Uani 1 1 d . .
H19 H 0.5508 0.5559 0.2633 0.070 Uiso 1 1 calc R U
C20 C 0.4718(2) 0.6371(2) 0.1925(3) 0.0649(10) Uani 1 1 d . .
H20 H 0.4166 0.6076 0.2003 0.078 Uiso 1 1 calc R U
C21 C 0.4715(2) 0.7097(2) 0.1438(3) 0.0612(9) Uani 1 1 d . .
H21 H 0.4160 0.7296 0.1175 0.073 Uiso 1 1 calc R U
C22 C 0.5514(2) 0.75510(19) 0.1319(2) 0.0466(7) Uani 1 1 d . .
C23 C 0.7203(2) 0.6146(2) 0.2638(2) 0.0516(8) Uani 1 1 d . .
H23 H 0.7724 0.6416 0.2341 0.062 Uiso 1 1 calc R U
C24 C 0.7273(4) 0.6380(3) 0.3610(3) 0.0973(17) Uani 1 1 d . .
H24A H 0.7267 0.6993 0.3669 0.146 Uiso 1 1 calc R U
H24B H 0.7841 0.6157 0.3874 0.146 Uiso 1 1 calc R U
H24C H 0.6757 0.6141 0.3915 0.146 Uiso 1 1 calc R U
C25 C 0.7295(3) 0.5199(3) 0.2527(3) 0.0765(12) Uani 1 1 d . .
H25A H 0.6805 0.4915 0.2834 0.115 Uiso 1 1 calc R U
H25B H 0.7883 0.5015 0.2782 0.115 Uiso 1 1 calc R U
H25C H 0.7255 0.5056 0.1895 0.115 Uiso 1 1 calc R U
C26 C 0.5485(2) 0.8356(2) 0.0777(3) 0.0618(10) Uani 1 1 d . .
H26 H 0.6123 0.8563 0.0731 0.074 Uiso 1 1 calc R U
C27 C 0.4945(4) 0.9035(3) 0.1243(4) 0.1048(17) Uani 1 1 d . .
H27A H 0.4313 0.8851 0.1288 0.157 Uiso 1 1 calc R U
H27B H 0.4963 0.9557 0.0900 0.157 Uiso 1 1 calc R U
H27C H 0.5211 0.9131 0.1839 0.157 Uiso 1 1 calc R U
C28 C 0.5099(3) 0.8213(3) -0.0159(3) 0.0878(13) Uani 1 1 d . .
H28A H 0.5456 0.7781 -0.0451 0.132 Uiso 1 1 calc R U
H28B H 0.5127 0.8739 -0.0496 0.132 Uiso 1 1 calc R U
H28C H 0.4466 0.8029 -0.0134 0.132 Uiso 1 1 calc R U
C29 C 0.70822(19) 0.96772(17) 0.36952(18) 0.0366(6) Uani 1 1 d . .
C30 C 0.6356(2) 0.91468(18) 0.36655(19) 0.0406(7) Uani 1 1 d . .
C31 C 0.7247(2) 1.04344(18) 0.4232(2) 0.0408(7) Uani 1 1 d . .
C32 C 0.7839(3) 1.1045(2) 0.3931(3) 0.0623(9) Uani 1 1 d . .
H32 H 0.8145 1.0951 0.3396 0.075 Uiso 1 1 calc R U
C33 C 0.7990(3) 1.1779(3) 0.4392(3) 0.0826(13) Uani 1 1 d . .
H33 H 0.8389 1.2189 0.4167 0.099 Uiso 1 1 calc R U
C34 C 0.7566(3) 1.1924(2) 0.5176(3) 0.0758(12) Uani 1 1 d . .
H34 H 0.7670 1.2434 0.5491 0.091 Uiso 1 1 calc R U
C35 C 0.7000(3) 1.1332(2) 0.5495(3) 0.0656(10) Uani 1 1 d . .
H35 H 0.6711 1.1428 0.6039 0.079 Uiso 1 1 calc R U
C36 C 0.6840(2) 1.0592(2) 0.5036(2) 0.0544(8) Uani 1 1 d . .
H36 H 0.6446 1.0183 0.5273 0.065 Uiso 1 1 calc R U
C37 C 0.5497(2) 0.9175(2) 0.4160(2) 0.0592(9) Uani 1 1 d . .
H37A H 0.4999 0.8942 0.3787 0.089 Uiso 1 1 calc R U
H37B H 0.5358 0.9758 0.4312 0.089 Uiso 1 1 calc R U
H37C H 0.5570 0.8841 0.4704 0.089 Uiso 1 1 calc R U

loop_
_atom_site_aniso_label
_atom_site_aniso_U_11
_atom_site_aniso_U_22
_atom_site_aniso_U_33
_atom_site_aniso_U_23
_atom_site_aniso_U_13
_atom_site_aniso_U_12
Ni1 0.0326(2) 0.0315(2) 0.0476(3) -0.00555(15) 0.00936(16) -0.00573(14)
O1 0.0398(11) 0.0424(11) 0.0520(12) -0.0115(9) 0.0105(9) -0.0106(9)
O2 0.0411(11) 0.0373(11) 0.0530(12) -0.0097(9) 0.0146(9) -0.0104(9)
N1 0.0337(12) 0.0298(12) 0.0513(15) -0.0009(10) 0.0097(10) -0.0033(9)
N2 0.0322(12) 0.0306(12) 0.0443(13) -0.0025(10) 0.0067(10) -0.0027(9)
C1 0.0405(16) 0.0357(16) 0.0535(18) 0.0016(13) 0.0138(13) 0.0013(12)
C2 0.0409(16) 0.0309(14) 0.0463(17) -0.0028(12) 0.0072(13) 0.0001(12)
C3 0.055(2) 0.058(2) 0.078(3) -0.0114(19) 0.0325(18) -0.0089(17)
C4 0.069(2) 0.0437(18) 0.058(2) -0.0120(16) 0.0163(17) -0.0060(16)
C5 0.0330(15) 0.0367(15) 0.0558(18) -0.0004(13) 0.0119(13) -0.0069(12)
C6 0.0422(19) 0.062(2) 0.084(3) 0.0230(19) -0.0040(17) -0.0180(16)
C7 0.049(2) 0.082(3) 0.088(3) 0.011(2) -0.0124(19) -0.0275(19)
C8 0.061(2) 0.051(2) 0.089(3) -0.001(2) 0.003(2) -0.0249(17)
C9 0.064(2) 0.0367(18) 0.078(2) 0.0035(17) 0.0085(18) -0.0083(15)
C10 0.0476(17) 0.0326(15) 0.0564(19) -0.0044(13) 0.0082(14) -0.0040(13)
C11 0.074(2) 0.0401(18) 0.075(2) 0.0060(17) -0.0111(19) -0.0062(17)
C12 0.132(4) 0.070(3) 0.063(3) 0.010(2) -0.009(3) -0.004(3)
C13 0.062(3) 0.105(4) 0.131(4) 0.047(3) -0.002(3) 0.017(3)
C14 0.072(3) 0.108(4) 0.154(5) 0.080(4) -0.050(3) -0.050(3)
C15 0.113(5) 0.243(9) 0.138(6) 0.123(6) 0.003(4) -0.006(5)
C16 0.125(5) 0.076(3) 0.193(7) 0.043(4) -0.050(5) 0.007(3)
C17 0.0348(15) 0.0333(14) 0.0410(16) -0.0075(12) 0.0056(12) -0.0034(11)
C18 0.0425(17) 0.0399(16) 0.0455(17) -0.0045(13) 0.0002(13) -0.0102(13)
C19 0.057(2) 0.053(2) 0.063(2) 0.0075(17) 0.0013(17) -0.0196(17)
C20 0.0418(19) 0.072(3) 0.081(3) 0.000(2) -0.0015(17) -0.0264(17)
C21 0.0362(18) 0.065(2) 0.081(3) -0.007(2) -0.0077(16) -0.0046(16)
C22 0.0360(16) 0.0415(17) 0.062(2) -0.0049(15) 0.0006(14) 0.0002(13)
C23 0.0527(19) 0.0492(19) 0.0526(19) 0.0096(15) -0.0033(14) -0.0053(15)
C24 0.129(4) 0.087(3) 0.072(3) -0.021(2) -0.044(3) 0.028(3)
C25 0.088(3) 0.057(2) 0.084(3) -0.002(2) -0.003(2) 0.013(2)
C26 0.050(2) 0.0454(19) 0.090(3) 0.0034(18) -0.0052(18) 0.0080(15)
C27 0.135(5) 0.063(3) 0.116(4) -0.005(3) -0.002(3) 0.046(3)
C28 0.104(4) 0.078(3) 0.081(3) 0.019(2) -0.005(3) 0.018(3)
C29 0.0370(15) 0.0341(14) 0.0386(15) -0.0024(12) 0.0015(12) 0.0000(12)
C30 0.0401(16) 0.0360(15) 0.0463(17) -0.0042(13) 0.0077(12) -0.0001(12)
C31 0.0431(17) 0.0350(15) 0.0438(16) -0.0043(12) -0.0047(13) 0.0013(12)
C32 0.070(2) 0.053(2) 0.064(2) -0.0114(17) 0.0072(18) -0.0192(18)
C33 0.096(3) 0.056(2) 0.096(3) -0.015(2) 0.011(3) -0.032(2)
C34 0.088(3) 0.052(2) 0.087(3) -0.028(2) -0.010(2) -0.008(2)
C35 0.075(3) 0.064(2) 0.057(2) -0.0189(18) -0.0035(18) 0.008(2)
C36 0.059(2) 0.053(2) 0.0503(19) -0.0086(16) 0.0017(15) -0.0038(16)
C37 0.0484(19) 0.060(2) 0.071(2) -0.0159(18) 0.0215(17) -0.0125(16)

loop_
_atom_type_symbol
_atom_type_description
_atom_type_scat_dispersion_real
_atom_type_scat_dispersion_imag
_atom_type_scat_source
C C 0.0033 0.0016 'International Tables Vol C Tables 4.2.6.8 and 6.1.1.4'
H H 0.0000 0.0000 'International Tables Vol C Tables 4.2.6.8 and 6.1.1.4'
N N 0.0061 0.0033 'International Tables Vol C Tables 4.2.6.8 and 6.1.1.4'
O O 0.0106 0.0060 'International Tables Vol C Tables 4.2.6.8 and 6.1.1.4'
Ni Ni 0.3393 1.1124 'International Tables Vol C Tables 4.2.6.8 and 6.1.1.4'

loop_
_geom_angle_atom_site_label_1
_geom_angle_atom_site_label_2
_geom_angle_atom_site_label_3
_geom_angle
O1 Ni1 O2 86.45(8)
O1 Ni1 N2 176.68(9)
O2 Ni1 N2 96.67(9)
O1 Ni1 N1 93.71(9)
O2 Ni1 N1 178.59(10)
N2 Ni1 N1 83.14(10)
C29 O1 Ni1 112.50(17)
C30 O2 Ni1 111.85(17)
C1 N1 C5 122.8(2)
C1 N1 Ni1 115.75(19)
C5 N1 Ni1 121.13(18)
C2 N2 C17 121.8(2)
C2 N2 Ni1 115.50(19)
C17 N2 Ni1 122.65(17)
N1 C1 C2 112.7(2)
N1 C1 C3 123.7(3)
C2 C1 C3 123.6(3)
N2 C2 C1 112.9(3)
N2 C2 C4 124.0(3)
C1 C2 C4 123.1(3)
C1 C3 H3A 109.5
C1 C3 H3B 109.5
H3A C3 H3B 109.5
C1 C3 H3C 109.5
H3A C3 H3C 109.5
H3B C3 H3C 109.5
C2 C4 H4A 109.5
C2 C4 H4B 109.5
H4A C4 H4B 109.5
C2 C4 H4C 109.5
H4A C4 H4C 109.5
H4B C4 H4C 109.5
C6 C5 C10 122.3(3)
C6 C5 N1 119.2(3)
C10 C5 N1 118.3(3)
C5 C6 C7 117.9(3)
C5 C6 C14 122.0(3)
C7 C6 C14 120.1(3)
C8 C7 C6 121.1(4)
C8 C7 H7 119.4
C6 C7 H7 119.4
C7 C8 C9 120.3(3)
C7 C8 H8 119.8
C9 C8 H8 119.8
C8 C9 C10 121.5(3)
C8 C9 H9 119.3
C10 C9 H9 119.3
C9 C10 C5 116.9(3)
C9 C10 C11 120.5(3)
C5 C10 C11 122.5(3)
C10 C11 C12 113.1(3)
C10 C11 C13 110.0(3)
C12 C11 C13 110.8(4)
C10 C11 H11 107.6
C12 C11 H11 107.6
C13 C11 H11 107.6
C11 C12 H12A 109.5
C11 C12 H12B 109.5
H12A C12 H12B 109.5
C11 C12 H12C 109.5
H12A C12 H12C 109.5
H12B C12 H12C 109.5
C11 C13 H13A 109.5
C11 C13 H13B 109.5
H13A C13 H13B 109.5
C11 C13 H13C 109.5
H13A C13 H13C 109.5
H13B C13 H13C 109.5
C6 C14 C15 111.4(5)
C6 C14 C16 111.1(4)
C15 C14 C16 110.5(5)
C6 C14 H14 107.9
C15 C14 H14 107.9
C16 C14 H14 107.9
C14 C15 H15A 109.5
C14 C15 H15B 109.5
H15A C15 H15B 109.5
C14 C15 H15C 109.5
H15A C15 H15C 109.5
H15B C15 H15C 109.5
C14 C16 H16A 109.5
C14 C16 H16B 109.5
H16A C16 H16B 109.5
C14 C16 H16C 109.5
H16A C16 H16C 109.5
H16B C16 H16C 109.5
C18 C17 C22 122.4(3)
C18 C17 N2 119.2(2)
C22 C17 N2 118.3(3)
C19 C18 C17 117.6(3)
C19 C18 C23 120.2(3)
C17 C18 C23 122.2(3)
C20 C19 C18 121.1(3)
C20 C19 H19 119.4
C18 C19 H19 119.4
C21 C20 C19 120.4(3)
C21 C20 H20 119.8
C19 C20 H20 119.8
C20 C21 C22 121.2(3)
C20 C21 H21 119.4
C22 C21 H21 119.4
C21 C22 C17 117.2(3)
C21 C22 C26 119.8(3)
C17 C22 C26 123.0(3)
C24 C23 C18 110.9(3)
C24 C23 C25 110.3(3)
C18 C23 C25 112.6(3)
C24 C23 H23 107.6
C18 C23 H23 107.6
C25 C23 H23 107.6
C23 C24 H24A 109.5
C23 C24 H24B 109.5
H24A C24 H24B 109.5
C23 C24 H24C 109.5
H24A C24 H24C 109.5
H24B C24 H24C 109.5
C23 C25 H25A 109.5
C23 C25 H25B 109.5
H25A C25 H25B 109.5
C23 C25 H25C 109.5
H25A C25 H25C 109.5
H25B C25 H25C 109.5
C22 C26 C28 112.1(3)
C22 C26 C27 110.7(4)
C28 C26 C27 110.4(3)
C22 C26 H26 107.8
C28 C26 H26 107.8
C27 C26 H26 107.8
C26 C27 H27A 109.5
C26 C27 H27B 109.5
H27A C27 H27B 109.5
C26 C27 H27C 109.5
H27A C27 H27C 109.5
H27B C27 H27C 109.5
C26 C28 H28A 109.5
C26 C28 H28B 109.5
H28A C28 H28B 109.5
C26 C28 H28C 109.5
H28A C28 H28C 109.5
H28B C28 H28C 109.5
O1 C29 C30 114.2(2)
O1 C29 C31 115.7(2)
C30 C29 C31 129.9(3)
O2 C30 C29 114.9(2)
O2 C30 C37 115.0(2)
C29 C30 C37 130.1(3)
C32 C31 C36 116.8(3)
C32 C31 C29 119.1(3)
C36 C31 C29 124.1(3)
C33 C32 C31 121.4(4)
C33 C32 H32 119.3
C31 C32 H32 119.3
C32 C33 C34 120.5(4)
C32 C33 H33 119.8
C34 C33 H33 119.8
C35 C34 C33 119.4(4)
C35 C34 H34 120.3
C33 C34 H34 120.3
C34 C35 C36 120.6(4)
C34 C35 H35 119.7
C36 C35 H35 119.7
C35 C36 C31 121.2(3)
C35 C36 H36 119.4
C31 C36 H36 119.4
C30 C37 H37A 109.5
C30 C37 H37B 109.5
H37A C37 H37B 109.5
C30 C37 H37C 109.5
H37A C37 H37C 109.5
H37B C37 H37C 109.5

loop_
_geom_bond_atom_site_label_1
_geom_bond_atom_site_label_2
_geom_bond_distance
Ni1 O1 1.7958(19)
Ni1 O2 1.814(2)
Ni1 N2 1.850(2)
Ni1 N1 1.851(2)
O1 C29 1.341(3)
O2 C30 1.333(3)
N1 C1 1.313(4)
N1 C5 1.449(3)
N2 C2 1.316(3)
N2 C17 1.451(3)
C1 C2 1.438(4)
C1 C3 1.495(4)
C2 C4 1.496(4)
C3 H3A 0.9800
C3 H3B 0.9800
C3 H3C 0.9800
C4 H4A 0.9800
C4 H4B 0.9800
C4 H4C 0.9800
C5 C6 1.384(5)
C5 C10 1.403(4)
C6 C7 1.395(5)
C6 C14 1.508(5)
C7 C8 1.358(5)
C7 H7 0.9500
C8 C9 1.374(5)
C8 H8 0.9500
C9 C10 1.392(4)
C9 H9 0.9500
C10 C11 1.506(5)
C11 C12 1.523(5)
C11 C13 1.529(6)
C11 H11 1.0000
C12 H12A 0.9800
C12 H12B 0.9800
C12 H12C 0.9800
C13 H13A 0.9800
C13 H13B 0.9800
C13 H13C 0.9800
C14 C15 1.525(9)
C14 C16 1.542(8)
C14 H14 1.0000
C15 H15A 0.9800
C15 H15B 0.9800
C15 H15C 0.9800
C16 H16A 0.9800
C16 H16B 0.9800
C16 H16C 0.9800
C17 C18 1.395(4)
C17 C22 1.398(4)
C18 C19 1.390(4)
C18 C23 1.518(4)
C19 C20 1.375(5)
C19 H19 0.9500
C20 C21 1.369(5)
C20 H20 0.9500
C21 C22 1.398(4)
C21 H21 0.9500
C22 C26 1.519(5)
C23 C24 1.511(5)
C23 C25 1.523(5)
C23 H23 1.0000
C24 H24A 0.9800
C24 H24B 0.9800
C24 H24C 0.9800
C25 H25A 0.9800
C25 H25B 0.9800
C25 H25C 0.9800
C26 C28 1.520(6)
C26 C27 1.527(6)
C26 H26 1.0000
C27 H27A 0.9800
C27 H27B 0.9800
C27 H27C 0.9800
C28 H28A 0.9800
C28 H28B 0.9800
C28 H28C 0.9800
C29 C30 1.362(4)
C29 C31 1.467(4)
C30 C37 1.492(4)
C31 C32 1.392(5)
C31 C36 1.394(4)
C32 C33 1.373(5)
C32 H32 0.9500
C33 C34 1.376(6)
C33 H33 0.9500
C34 C35 1.357(6)
C34 H34 0.9500
C35 C36 1.382(5)
C35 H35 0.9500
C36 H36 0.9500
C37 H37A 0.9800
C37 H37B 0.9800
C37 H37C 0.9800
